data_4062177
loop_
_publ_author_name
'Shim, Chang Bo'
'Kim, Young Heui'
'Lee, Bun Yeoul'
'Dong, Yongkwan'
'Yun, Hoseop'

_publ_section_title
;
 [2-(Alkylideneamino)benzoato]nickel(II) Complexes: Active Catalysts
 for Ethylene Polymerization
;
_journal_issue 21
_journal_name_full Organometallics
_journal_page_first 4272
_journal_page_last 4280
_journal_paper_doi 10.1021/om0303303
_journal_volume 22
_journal_year 2003
_chemical_formula_sum 'C34 H17 B F15 N Ni0.5 O2'
_chemical_formula_weight 796.65
_space_group_IT_number 60
_symmetry_cell_setting orthorhombic
_symmetry_space_group_name_Hall '-P 2n 2ab'
_symmetry_space_group_name_H-M 'P b c n'
_cell_angle_alpha 90.00
_cell_angle_beta 90.00
_cell_angle_gamma 90.00
_cell_formula_units_Z 8
_cell_length_a 23.3070(8)
_cell_length_b 21.6187(8)
_cell_length_c 14.3394(4)
_cell_measurement_temperature 293(2)
_cell_volume 7225.2(4)
_diffrn_ambient_temperature 293(2)
_exptl_crystal_density_diffrn 1.465
_cod_depositor_comments
;
The following automatic conversions were performed:
'_symmetry_cell_setting' value 'Orthorhombic' changed to 'orthorhombic'
according to '/home/saulius/struct/CIF-dictionaries/cif_core.dic'
dictionary named 'cif_core.dic' version 2.4.1 from 2010-06-29.

Automatic conversion script
Id: cif_fix_enum 1527 2010-12-29 10:47:43Z saulius 
;
_cod_original_formula_sum 'C34 H17 B F15 N Ni0.50 O2'
_cod_database_code 4062177

loop_
_symmetry_equiv_pos_as_xyz
'x, y, z'
'-x+1/2, -y+1/2, z+1/2'
'-x, y, -z+1/2'
'x+1/2, -y+1/2, -z'
'-x, -y, -z'
'x-1/2, y-1/2, -z-1/2'
'x, -y, z-1/2'
'-x-1/2, y-1/2, z'

loop_
_atom_site_label
_atom_site_type_symbol
_atom_site_fract_x
_atom_site_fract_y
_atom_site_fract_z
_atom_site_U_iso_or_equiv
_atom_site_adp_type
_atom_site_occupancy
_atom_site_symmetry_multiplicity
_atom_site_calc_flag
_atom_site_refinement_flags
_atom_site_disorder_assembly
_atom_site_disorder_group
Ni1 Ni 0.0000 0.2130 0.2500 0.0465(4) Uani 1 2 d S . .
N N -0.06484(19) 0.2188(3) 0.3300(3) 0.0474(13) Uani 1 1 d . . .
B B 0.1273(3) 0.2102(4) 0.5096(5) 0.053(2) Uani 1 1 d . . .
O1 O 0.04745(16) 0.2103(2) 0.3565(3) 0.0528(11) Uani 1 1 d . . .
O2 O 0.06520(16) 0.1851(2) 0.5031(3) 0.0551(12) Uani 1 1 d . . .
F1 F 0.19750(17) 0.2533(2) 0.3398(3) 0.0762(12) Uani 1 1 d . . .
F2 F 0.2546(2) 0.1813(3) 0.2257(3) 0.1014(16) Uani 1 1 d . . .
F3 F 0.2513(2) 0.0563(3) 0.2449(4) 0.122(2) Uani 1 1 d . . .
F4 F 0.1902(2) 0.0054(2) 0.3883(4) 0.1182(18) Uani 1 1 d . . .
F5 F 0.13474(18) 0.0768(2) 0.5074(3) 0.0830(13) Uani 1 1 d . . .
F6 F 0.03139(16) 0.3068(2) 0.4798(3) 0.0806(13) Uani 1 1 d . . .
F7 F 0.0488(2) 0.4265(2) 0.4707(5) 0.127(2) Uani 1 1 d . . .
F8 F 0.1559(2) 0.4754(3) 0.4927(5) 0.145(2) Uani 1 1 d . . .
F9 F 0.24578(19) 0.3993(2) 0.5262(4) 0.1085(17) Uani 1 1 d . . .
F10 F 0.23030(15) 0.2768(2) 0.5270(3) 0.0741(12) Uani 1 1 d . . .
F11 F 0.23257(16) 0.1426(2) 0.5901(3) 0.0835(13) Uani 1 1 d . . .
F12 F 0.2546(2) 0.1280(3) 0.7708(4) 0.1089(18) Uani 1 1 d . . .
F13 F 0.1820(2) 0.1719(3) 0.9010(3) 0.128(2) Uani 1 1 d . . .
F14 F 0.0836(2) 0.2319(3) 0.8490(3) 0.122(2) Uani 1 1 d . . .
F15 F 0.06025(18) 0.2464(2) 0.6684(3) 0.0911(15) Uani 1 1 d . . .
C1 C -0.0693(2) 0.1670(3) 0.3907(5) 0.0497(17) Uani 1 1 d . . .
C2 C -0.0208(2) 0.1492(3) 0.4426(4) 0.0488(17) Uani 1 1 d . . .
C3 C -0.0232(3) 0.0987(3) 0.4998(5) 0.0587(19) Uani 1 1 d . . .
H3 H 0.0087 0.0876 0.5348 0.070 Uiso 1 1 calc R . .
C4 C -0.0722(3) 0.0644(4) 0.5060(5) 0.070(2) Uani 1 1 d . . .
H4 H -0.0734 0.0300 0.5448 0.084 Uiso 1 1 calc R . .
C5 C -0.1189(3) 0.0802(4) 0.4562(6) 0.072(2) Uani 1 1 d . . .
H5 H -0.1520 0.0565 0.4616 0.086 Uiso 1 1 calc R . .
C6 C -0.1188(3) 0.1308(3) 0.3968(5) 0.0604(19) Uani 1 1 d . . .
H6 H -0.1511 0.1406 0.3618 0.072 Uiso 1 1 calc R . .
C7 C -0.0970(3) 0.2668(3) 0.3378(5) 0.0551(18) Uani 1 1 d . . .
C8 C -0.1405(3) 0.2779(4) 0.4110(6) 0.072(2) Uani 1 1 d . . .
H8A H -0.1780 0.2824 0.3825 0.086 Uiso 1 1 calc R . .
H8B H -0.1418 0.2428 0.4531 0.086 Uiso 1 1 calc R . .
C9 C -0.1263(4) 0.3348(5) 0.4643(7) 0.103(3) Uani 1 1 d . . .
H9A H -0.0912 0.3281 0.4993 0.123 Uiso 1 1 calc R . .
H9B H -0.1568 0.3432 0.5087 0.123 Uiso 1 1 calc R . .
C10 C -0.1187(4) 0.3904(5) 0.4013(8) 0.109(3) Uani 1 1 d . . .
H10A H -0.1549 0.3999 0.3710 0.131 Uiso 1 1 calc R . .
H10B H -0.1076 0.4260 0.4384 0.131 Uiso 1 1 calc R . .
C11 C -0.0747(4) 0.3785(4) 0.3303(7) 0.092(3) Uani 1 1 d . . .
H11A H -0.0377 0.3735 0.3604 0.110 Uiso 1 1 calc R . .
H11B H -0.0722 0.4138 0.2887 0.110 Uiso 1 1 calc R . .
C12 C -0.0883(3) 0.3203(4) 0.2733(5) 0.067(2) Uani 1 1 d . . .
H12A H -0.1227 0.3269 0.2365 0.081 Uiso 1 1 calc R . .
H12B H -0.0569 0.3115 0.2309 0.081 Uiso 1 1 calc R . .
C13 C 0.0331(2) 0.1846(3) 0.4317(5) 0.0491(16) Uani 1 1 d . . .
C14 C 0.1635(2) 0.1689(4) 0.4329(5) 0.0538(18) Uani 1 1 d . . .
C15 C 0.1950(3) 0.1927(4) 0.3576(5) 0.063(2) Uani 1 1 d . . .
C16 C 0.2250(3) 0.1543(5) 0.2958(6) 0.077(2) Uani 1 1 d . . .
C17 C 0.2234(4) 0.0911(4) 0.3053(6) 0.080(2) Uani 1 1 d . . .
C18 C 0.1923(4) 0.0680(4) 0.3785(7) 0.082(2) Uani 1 1 d . . .
C19 C 0.1633(3) 0.1051(4) 0.4383(5) 0.0615(19) Uani 1 1 d . . .
C21 C 0.0868(3) 0.3264(4) 0.4881(5) 0.065(2) Uani 1 1 d . . .
C20 C 0.1310(3) 0.2846(3) 0.4996(5) 0.0554(18) Uani 1 1 d . . .
C22 C 0.0939(4) 0.3893(4) 0.4842(7) 0.088(3) Uani 1 1 d . . .
C23 C 0.1470(4) 0.4140(4) 0.4962(7) 0.094(3) Uani 1 1 d . . .
C24 C 0.1920(3) 0.3749(5) 0.5117(6) 0.080(2) Uani 1 1 d . . .
C25 C 0.1834(3) 0.3136(4) 0.5124(5) 0.0592(19) Uani 1 1 d . . .
C26 C 0.1443(3) 0.1953(3) 0.6195(5) 0.0554(18) Uani 1 1 d . . .
C27 C 0.1927(3) 0.1658(4) 0.6520(5) 0.069(2) Uani 1 1 d . . .
C28 C 0.2066(3) 0.1566(4) 0.7443(6) 0.079(2) Uani 1 1 d . . .
C29 C 0.1707(4) 0.1793(5) 0.8093(6) 0.093(3) Uani 1 1 d . . .
C30 C 0.1210(4) 0.2099(4) 0.7839(6) 0.085(3) Uani 1 1 d . . .
C31 C 0.1091(3) 0.2170(4) 0.6895(5) 0.068(2) Uani 1 1 d . . .
C01 C 0.0000 0.0842(7) 0.7500 0.124(5) Uani 1 2 d S . .
H01 H 0.0000 0.1273 0.7500 0.149 Uiso 1 2 calc SR . .
C02 C 0.0508(6) 0.0558(7) 0.7370(8) 0.136(4) Uani 1 1 d . . .
H02 H 0.0846 0.0773 0.7256 0.163 Uiso 1 1 calc R . .
C03 C 0.0000 -0.0400(12) 0.7500 0.208(12) Uani 1 2 d S . .
H03 H 0.0000 -0.0830 0.7500 0.249 Uiso 1 2 calc SR . .
C04 C 0.0484(8) -0.0107(9) 0.7422(11) 0.197(8) Uani 1 1 d . . .
H04 H 0.0824 -0.0332 0.7399 0.236 Uiso 1 1 calc R . .

loop_
_atom_site_aniso_label
_atom_site_aniso_U_11
_atom_site_aniso_U_22
_atom_site_aniso_U_33
_atom_site_aniso_U_23
_atom_site_aniso_U_13
_atom_site_aniso_U_12
Ni1 0.0420(6) 0.0606(8) 0.0368(7) 0.000 0.0011(5) 0.000
N 0.044(3) 0.055(4) 0.043(3) 0.001(3) -0.003(2) 0.000(3)
B 0.042(4) 0.073(6) 0.043(5) 0.000(4) -0.003(3) -0.012(4)
O1 0.045(2) 0.070(3) 0.043(3) 0.000(3) -0.004(2) -0.004(2)
O2 0.044(2) 0.081(3) 0.041(3) 0.002(2) -0.005(2) -0.007(2)
F1 0.092(3) 0.069(3) 0.067(3) 0.014(2) 0.015(2) 0.000(2)
F2 0.109(3) 0.126(4) 0.070(3) 0.011(3) 0.038(3) 0.004(3)
F3 0.142(4) 0.104(4) 0.121(5) -0.019(4) 0.048(4) 0.024(3)
F4 0.147(4) 0.075(4) 0.133(5) 0.003(3) 0.039(4) 0.006(3)
F5 0.088(3) 0.077(3) 0.084(3) 0.011(3) 0.021(2) -0.014(2)
F6 0.056(3) 0.087(3) 0.099(4) -0.017(3) -0.012(2) 0.007(2)
F7 0.106(4) 0.087(4) 0.190(6) -0.019(4) -0.022(4) 0.034(3)
F8 0.141(5) 0.063(4) 0.232(8) -0.026(4) -0.002(5) -0.003(3)
F9 0.083(3) 0.092(4) 0.150(5) -0.018(3) 0.004(3) -0.028(3)
F10 0.050(2) 0.088(3) 0.084(3) 0.000(2) -0.004(2) -0.011(2)
F11 0.057(2) 0.118(4) 0.075(3) 0.009(3) -0.011(2) 0.007(2)
F12 0.087(3) 0.146(5) 0.093(4) 0.036(3) -0.038(3) -0.003(3)
F13 0.148(5) 0.186(6) 0.051(3) 0.024(3) -0.032(3) -0.029(4)
F14 0.123(4) 0.191(6) 0.051(3) -0.019(3) 0.015(3) -0.007(4)
F15 0.074(3) 0.136(4) 0.064(3) -0.008(3) 0.004(2) 0.017(3)
C1 0.043(4) 0.058(5) 0.047(4) -0.004(4) 0.008(3) 0.002(3)
C2 0.042(4) 0.068(5) 0.037(4) -0.003(4) -0.003(3) -0.006(3)
C3 0.050(4) 0.075(5) 0.051(5) 0.016(4) -0.006(3) -0.002(4)
C4 0.063(5) 0.083(6) 0.063(5) 0.022(4) -0.008(4) -0.010(4)
C5 0.051(4) 0.077(6) 0.086(6) 0.011(5) 0.011(4) -0.014(4)
C6 0.040(4) 0.079(5) 0.062(5) 0.002(4) 0.002(3) -0.003(4)
C7 0.051(4) 0.058(5) 0.056(5) -0.001(4) 0.005(3) 0.005(3)
C8 0.072(5) 0.079(6) 0.066(5) 0.001(5) 0.021(4) 0.025(4)
C9 0.109(7) 0.113(8) 0.085(7) -0.024(7) 0.023(5) 0.019(6)
C10 0.122(8) 0.093(8) 0.113(9) -0.050(7) 0.011(7) 0.021(6)
C11 0.094(6) 0.074(6) 0.107(8) -0.009(6) 0.000(6) -0.001(5)
C12 0.055(4) 0.070(5) 0.077(6) -0.002(5) -0.003(4) 0.009(4)
C13 0.048(4) 0.063(5) 0.036(4) -0.002(4) 0.000(3) -0.001(3)
C14 0.043(3) 0.073(6) 0.045(4) -0.001(4) -0.004(3) -0.008(3)
C15 0.056(4) 0.080(6) 0.052(5) 0.000(4) -0.003(4) 0.000(4)
C16 0.063(4) 0.116(8) 0.052(5) 0.007(5) 0.012(4) 0.000(5)
C17 0.094(6) 0.066(6) 0.079(6) -0.004(5) 0.026(5) 0.010(5)
C18 0.090(6) 0.060(6) 0.095(7) 0.006(5) 0.000(5) -0.005(5)
C19 0.063(4) 0.069(6) 0.053(5) 0.002(4) 0.005(4) -0.004(4)
C21 0.056(5) 0.077(6) 0.061(5) -0.010(4) -0.003(3) 0.004(4)
C20 0.046(4) 0.075(5) 0.045(4) -0.008(4) 0.000(3) 0.002(4)
C22 0.074(6) 0.071(7) 0.120(8) -0.018(6) -0.007(5) 0.019(5)
C23 0.096(7) 0.064(7) 0.122(8) -0.019(6) 0.004(6) 0.001(6)
C24 0.060(5) 0.089(7) 0.091(7) -0.011(5) 0.005(4) -0.014(5)
C25 0.053(4) 0.067(6) 0.058(5) -0.002(4) 0.001(3) -0.001(4)
C26 0.048(4) 0.075(5) 0.044(4) 0.007(4) -0.006(3) -0.016(3)
C27 0.059(5) 0.089(6) 0.057(5) 0.009(4) -0.009(4) -0.023(4)
C28 0.066(5) 0.112(7) 0.060(6) 0.024(5) -0.020(5) -0.020(5)
C29 0.097(7) 0.135(9) 0.048(6) 0.019(6) -0.023(5) -0.041(6)
C30 0.082(6) 0.120(8) 0.052(5) -0.003(5) -0.002(5) -0.026(5)
C31 0.066(5) 0.094(6) 0.045(5) 0.002(4) -0.006(4) -0.013(4)
C01 0.194(17) 0.067(10) 0.111(13) 0.000 -0.032(13) 0.000
C02 0.147(11) 0.156(12) 0.104(10) -0.021(9) -0.011(8) 0.014(9)
C03 0.36(4) 0.111(15) 0.150(19) 0.000 -0.03(3) 0.000
C04 0.29(2) 0.20(2) 0.092(11) -0.045(15) -0.012(12) 0.122(16)

loop_
_geom_bond_atom_site_label_1
_geom_bond_atom_site_label_2
_geom_bond_distance
_geom_bond_site_symmetry_2
_geom_bond_publ_flag
Ni1 O1 1.887(4) . ?
Ni1 O1 1.887(4) 3 ?
Ni1 N 1.902(5) 3 ?
Ni1 N 1.902(5) . ?
N C7 1.284(8) . ?
N C1 1.422(8) . ?
B O2 1.550(8) . ?
B C20 1.616(10) . ?
B C14 1.649(10) . ?
B C26 1.658(10) . ?
O1 C13 1.257(7) . ?
O2 C13 1.268(7) . ?
F1 C15 1.335(8) . ?
F2 C16 1.352(8) . ?
F3 C17 1.318(9) . ?
F4 C18 1.361(9) . ?
F5 C19 1.341(8) . ?
F6 C21 1.364(8) . ?
F7 C22 1.338(9) . ?
F8 C23 1.346(10) . ?
F9 C24 1.375(8) . ?
F10 C25 1.367(8) . ?
F11 C27 1.379(9) . ?
F12 C28 1.334(9) . ?
F13 C29 1.351(9) . ?
F14 C30 1.363(10) . ?
F15 C31 1.339(8) . ?
C1 C6 1.396(8) . ?
C1 C2 1.407(8) . ?
C2 C3 1.367(9) . ?
C2 C13 1.480(8) . ?
C3 C4 1.364(9) . ?
C4 C5 1.345(10) . ?
C5 C6 1.387(10) . ?
C7 C12 1.495(10) . ?
C7 C8 1.479(9) . ?
C8 C9 1.485(12) . ?
C9 C10 1.514(13) . ?
C10 C11 1.468(12) . ?
C11 C12 1.534(11) . ?
C14 C19 1.380(10) . ?
C14 C15 1.405(9) . ?
C15 C16 1.401(11) . ?
C16 C17 1.374(11) . ?
C17 C18 1.370(11) . ?
C18 C19 1.355(11) . ?
C21 C22 1.371(11) . ?
C21 C20 1.381(10) . ?
C20 C25 1.386(9) . ?
C22 C23 1.359(11) . ?
C23 C24 1.364(11) . ?
C24 C25 1.341(11) . ?
C26 C27 1.377(9) . ?
C26 C31 1.378(10) . ?
C27 C28 1.377(11) . ?
C28 C29 1.345(12) . ?
C29 C30 1.382(12) . ?
C30 C31 1.391(11) . ?
C01 C02 1.347(14) 3_556 ?
C01 C02 1.347(14) . ?
C02 C04 1.44(2) . ?
C03 C04 1.30(2) . ?
C03 C04 1.30(2) 3_556 ?
